data_4303133
loop_
_publ_author_name
'Alexander G. Tskhovrebov'
'Nadezhda A. Bokach'
'Matti Haukka'
'Vadim Yu. Kukushkin'

_publ_section_title
;
Different Routes for Amination of Platinum(II)-Bound Cyanoguanidine
;
_journal_name_full 'Inorganic Chemistry'
_journal_page_first 8678
_journal_page_last 8688
_journal_paper_doi 10.1021/ic900263e
_journal_volume 48
_journal_year 2009
_chemical_formula_moiety 'C16 H38 N12 Pt, 2(C3 H6 O), 2(C F3 O3 S)'
_chemical_formula_sum 'C24 H50 F6 N12 O8 Pt S2'
_chemical_formula_weight 1007.97
_chemical_name_systematic
; 
 ? 
;
_space_group_IT_number 15
_symmetry_cell_setting monoclinic
_symmetry_space_group_name_Hall '-C 2yc'
_symmetry_space_group_name_H-M 'C 1 2/c 1'
_atom_sites_solution_hydrogens mixed
_atom_sites_solution_primary direct
_atom_sites_solution_secondary difmap
_audit_creation_method SHELXL-97
_cell_angle_alpha 90.00
_cell_angle_beta 102.2730(10)
_cell_angle_gamma 90.00
_cell_formula_units_Z 4
_cell_length_a 27.3322(6)
_cell_length_b 9.07160(10)
_cell_length_c 16.2278(3)
_cell_measurement_reflns_used 4514
_cell_measurement_temperature 120(2)
_cell_measurement_theta_max 27.51
_cell_measurement_theta_min 2.57
_cell_volume 3931.67(12)
_computing_cell_refinement 'EvalCCD (Duisenberg, 1998-2003)'
_computing_data_collection 'Collect (Bruker AXS BV, 1997-2004)'
_computing_data_reduction 'EvalCCD (Duisenberg, 1998-2003)'
_computing_molecular_graphics 'Diamond v.3.1e (Brandenburg, 2007)'
_computing_publication_material 'SHELXL-97 (Sheldrick, 1997)'
_computing_structure_refinement 'SHELXL-97 (Sheldrick, 1997)'
_computing_structure_solution 'SIR2004 (Burla et al., 2003)'
_diffrn_ambient_temperature 120(2)
_diffrn_detector_area_resol_mean 9
_diffrn_measured_fraction_theta_full 0.998
_diffrn_measured_fraction_theta_max 0.998
_diffrn_measurement_device '95mm CCD camera on \k-goniostat'
_diffrn_measurement_device_type 'Nonius KappaCCD'
_diffrn_measurement_method '\f scans and \w scans with \k offset'
_diffrn_radiation_monochromator 'horizontally mounted graphite crystal'
_diffrn_radiation_source 'fine-focus sealed tube'
_diffrn_radiation_type MoK\a
_diffrn_radiation_wavelength 0.71073
_diffrn_reflns_av_R_equivalents 0.0597
_diffrn_reflns_av_sigmaI/netI 0.0351
_diffrn_reflns_limit_h_max 35
_diffrn_reflns_limit_h_min -35
_diffrn_reflns_limit_k_max 11
_diffrn_reflns_limit_k_min -11
_diffrn_reflns_limit_l_max 21
_diffrn_reflns_limit_l_min -21
_diffrn_reflns_number 41793
_diffrn_reflns_theta_full 27.51
_diffrn_reflns_theta_max 27.51
_diffrn_reflns_theta_min 2.57
_exptl_absorpt_coefficient_mu 3.762
_exptl_absorpt_correction_T_max 0.7948
_exptl_absorpt_correction_T_min 0.5320
_exptl_absorpt_correction_type multi-scan
_exptl_absorpt_process_details 'SADABS v.2.10 (Sheldrick, 2003)'
_exptl_crystal_colour yellow
_exptl_crystal_density_diffrn 1.703
_exptl_crystal_density_method 'not measured'
_exptl_crystal_description block
_exptl_crystal_F_000 2024
_exptl_crystal_size_max 0.19
_exptl_crystal_size_mid 0.12
_exptl_crystal_size_min 0.06
_refine_diff_density_max 1.135
_refine_diff_density_min -0.769
_refine_diff_density_rms 0.107
_refine_ls_extinction_method none
_refine_ls_goodness_of_fit_ref 1.064
_refine_ls_hydrogen_treatment constr
_refine_ls_matrix_type full
_refine_ls_number_parameters 248
_refine_ls_number_reflns 4514
_refine_ls_number_restraints 0
_refine_ls_restrained_S_all 1.064
_refine_ls_R_factor_all 0.0353
_refine_ls_R_factor_gt 0.0250
_refine_ls_shift/su_max 0.000
_refine_ls_shift/su_mean 0.000
_refine_ls_structure_factor_coef Fsqd
_refine_ls_weighting_details 'calc w=1/[\s^2^(Fo^2^)+(0.0141P)^2^+10.2120P] where P=(Fo^2^+2Fc^2^)/3'
_refine_ls_weighting_scheme calc
_refine_ls_wR_factor_gt 0.0453
_refine_ls_wR_factor_ref 0.0480
_reflns_number_gt 3977
_reflns_number_total 4514
_reflns_threshold_expression >2sigma(I)
_cod_data_source_file ic900263e_si_001_6.cif
_cod_data_source_block 7
_cod_original_sg_symbol_H-M 'C 2/c'
_cod_database_code 4303133

loop_
_symmetry_equiv_pos_as_xyz
'x, y, z'
'-x, y, -z+1/2'
'x+1/2, y+1/2, z'
'-x+1/2, y+1/2, -z+1/2'
'-x, -y, -z'
'x, -y, z-1/2'
'-x+1/2, -y+1/2, -z'
'x+1/2, -y+1/2, z-1/2'

loop_
_atom_site_label
_atom_site_type_symbol
_atom_site_fract_x
_atom_site_fract_y
_atom_site_fract_z
_atom_site_U_iso_or_equiv
_atom_site_adp_type
_atom_site_occupancy
_atom_site_symmetry_multiplicity
_atom_site_calc_flag
_atom_site_refinement_flags
_atom_site_disorder_assembly
_atom_site_disorder_group
Pt1 Pt 0.5000 0.528564(17) 0.2500 0.01518(5) Uani 1 2 d S . .
S1 S 0.36174(3) 0.61295(8) 0.33707(5) 0.02537(16) Uani 1 1 d . . .
F1 F 0.32194(9) 0.5421(3) 0.46482(13) 0.0571(6) Uani 1 1 d . . .
F2 F 0.29555(8) 0.4127(3) 0.35379(15) 0.0584(6) Uani 1 1 d . . .
F3 F 0.36843(9) 0.3742(2) 0.42982(15) 0.0582(6) Uani 1 1 d . . .
O1 O 0.40329(9) 0.6736(3) 0.39667(15) 0.0405(9) Uani 1.000(8) 1 d . . .
O2 O 0.32055(9) 0.7124(3) 0.30902(16) 0.0442(10) Uani 1.000(8) 1 d . . .
O3 O 0.37592(8) 0.5269(2) 0.27114(13) 0.0313(5) Uani 1 1 d . . .
O4 O 0.20654(9) 0.4141(3) 0.03376(15) 0.0428(6) Uani 1 1 d . . .
N1 N 0.48793(9) 0.3600(2) 0.16093(14) 0.0218(5) Uani 1 1 d . . .
N2 N 0.49553(8) 0.6854(2) 0.16135(14) 0.0185(5) Uani 1 1 d . . .
H2N H 0.5214 0.7063 0.1412 0.028 Uiso 1 1 d R . .
N3 N 0.46650(8) 0.8789(2) 0.07127(14) 0.0175(5) Uani 1 1 d . . .
N4 N 0.43139(9) 1.0357(3) -0.03606(14) 0.0247(5) Uani 1 1 d . . .
H4N H 0.4590 1.0576 -0.0427 0.037 Uiso 1 1 d R . .
H4M H 0.4102 1.0992 -0.0588 0.037 Uiso 1 1 d R . .
N5 N 0.38029(9) 0.9319(3) 0.04348(15) 0.0244(5) Uani 1 1 d . . .
H5N H 0.3533 0.9903 0.0142 0.037 Uiso 1 1 d R . .
N6 N 0.41182(8) 0.7460(3) 0.13980(15) 0.0221(5) Uani 1 1 d . . .
H6N H 0.4065 0.6787 0.1702 0.033 Uiso 1 1 d R . .
C1 C 0.43412(13) 0.3542(4) 0.1216(3) 0.0538(12) Uani 1 1 d . . .
H1A H 0.4245 0.4443 0.0888 0.081 Uiso 1 1 calc R . .
H1B H 0.4146 0.3461 0.1656 0.081 Uiso 1 1 calc R . .
H1C H 0.4275 0.2684 0.0842 0.081 Uiso 1 1 calc R . .
C2 C 0.51674(16) 0.3722(4) 0.0945(2) 0.0527(11) Uani 1 1 d . . .
H2A H 0.5096 0.2870 0.0567 0.079 Uiso 1 1 calc R . .
H2B H 0.5526 0.3748 0.1201 0.079 Uiso 1 1 calc R . .
H2C H 0.5073 0.4629 0.0622 0.079 Uiso 1 1 calc R . .
C3 C 0.50460(16) 0.2209(3) 0.2079(2) 0.0440(9) Uani 1 1 d . . .
H3A H 0.4868 0.1365 0.1763 0.053 Uiso 1 1 calc R . .
H3B H 0.5409 0.2072 0.2110 0.053 Uiso 1 1 calc R . .
C4 C 0.45833(10) 0.7708(3) 0.12590(16) 0.0171(6) Uani 1 1 d . . .
C5 C 0.42605(10) 0.9480(3) 0.02797(17) 0.0184(6) Uani 1 1 d . . .
C6 C 0.37321(11) 0.8600(3) 0.12108(18) 0.0226(6) Uani 1 1 d . . .
C7 C 0.37947(12) 0.9718(4) 0.1935(2) 0.0333(7) Uani 1 1 d . . .
H7A H 0.4134 1.0130 0.2040 0.050 Uiso 1 1 calc R . .
H7B H 0.3741 0.9224 0.2445 0.050 Uiso 1 1 calc R . .
H7C H 0.3550 1.0513 0.1782 0.050 Uiso 1 1 calc R . .
C8 C 0.32147(11) 0.7895(4) 0.1044(2) 0.0312(7) Uani 1 1 d . . .
H8A H 0.2958 0.8662 0.0899 0.047 Uiso 1 1 calc R . .
H8B H 0.3169 0.7373 0.1552 0.047 Uiso 1 1 calc R . .
H8C H 0.3184 0.7195 0.0576 0.047 Uiso 1 1 calc R . .
C9 C 0.33542(12) 0.4784(4) 0.3993(2) 0.0333(7) Uani 1 1 d . . .
C10 C 0.23289(12) 0.4257(4) 0.1045(2) 0.0316(7) Uani 1 1 d . . .
C11 C 0.27871(12) 0.3326(4) 0.1311(2) 0.0369(8) Uani 1 1 d . . .
H11A H 0.2836 0.2724 0.0834 0.055 Uiso 1 1 calc R . .
H11B H 0.2746 0.2681 0.1776 0.055 Uiso 1 1 calc R . .
H11C H 0.3079 0.3963 0.1498 0.055 Uiso 1 1 calc R . .
C12 C 0.21986(13) 0.5307(4) 0.1675(2) 0.0390(8) Uani 1 1 d . . .
H12A H 0.1889 0.5830 0.1424 0.058 Uiso 1 1 calc R . .
H12B H 0.2471 0.6020 0.1843 0.058 Uiso 1 1 calc R . .
H12C H 0.2150 0.4759 0.2172 0.058 Uiso 1 1 calc R . .

loop_
_atom_site_aniso_label
_atom_site_aniso_U_11
_atom_site_aniso_U_22
_atom_site_aniso_U_33
_atom_site_aniso_U_23
_atom_site_aniso_U_13
_atom_site_aniso_U_12
Pt1 0.01943(8) 0.01380(7) 0.01194(7) 0.000 0.00248(5) 0.000
S1 0.0291(4) 0.0236(4) 0.0264(4) -0.0005(3) 0.0127(3) -0.0030(3)
F1 0.0763(16) 0.0629(14) 0.0447(13) 0.0017(11) 0.0413(12) -0.0038(13)
F2 0.0465(13) 0.0642(14) 0.0633(15) 0.0039(12) 0.0092(11) -0.0319(11)
F3 0.0604(14) 0.0495(14) 0.0707(16) 0.0330(12) 0.0275(12) 0.0103(11)
O1 0.0411(15) 0.0398(15) 0.0435(16) -0.0145(11) 0.0154(11) -0.0157(11)
O2 0.0476(17) 0.0409(16) 0.0498(18) 0.0117(11) 0.0235(13) 0.0115(12)
O3 0.0364(12) 0.0339(11) 0.0262(11) -0.0044(10) 0.0121(9) -0.0034(10)
O4 0.0398(14) 0.0534(15) 0.0329(14) 0.0061(11) 0.0027(11) 0.0174(12)
N1 0.0300(13) 0.0181(12) 0.0160(12) -0.0045(9) 0.0020(10) 0.0002(10)
N2 0.0183(12) 0.0199(12) 0.0182(12) 0.0039(9) 0.0059(10) 0.0003(10)
N3 0.0203(12) 0.0147(11) 0.0181(12) 0.0027(9) 0.0052(9) 0.0005(9)
N4 0.0248(12) 0.0235(12) 0.0274(13) 0.0123(11) 0.0094(10) 0.0049(11)
N5 0.0194(12) 0.0279(14) 0.0265(13) 0.0111(10) 0.0063(10) 0.0054(10)
N6 0.0206(12) 0.0208(12) 0.0259(13) 0.0077(10) 0.0071(10) 0.0009(10)
C1 0.040(2) 0.052(2) 0.056(3) -0.036(2) -0.0196(18) 0.0085(18)
C2 0.081(3) 0.042(2) 0.047(2) -0.0216(17) 0.041(2) -0.017(2)
C3 0.074(3) 0.0189(16) 0.0341(19) -0.0021(14) 0.0007(19) -0.0012(17)
C4 0.0204(14) 0.0173(14) 0.0141(13) -0.0030(10) 0.0051(11) -0.0029(11)
C5 0.0229(14) 0.0149(15) 0.0181(13) -0.0016(10) 0.0059(11) -0.0012(11)
C6 0.0234(15) 0.0234(15) 0.0229(15) 0.0039(12) 0.0093(12) 0.0020(12)
C7 0.0377(17) 0.0291(15) 0.0371(18) -0.0020(15) 0.0171(14) -0.0017(15)
C8 0.0219(16) 0.0394(19) 0.0334(18) 0.0083(14) 0.0084(14) -0.0006(14)
C9 0.0351(17) 0.0335(17) 0.0345(18) 0.0038(15) 0.0145(14) -0.0044(16)
C10 0.0284(16) 0.0330(17) 0.0334(19) 0.0060(14) 0.0064(14) -0.0005(14)
C11 0.0309(18) 0.047(2) 0.0322(19) -0.0005(15) 0.0054(15) 0.0035(16)
C12 0.0373(18) 0.0318(17) 0.049(2) -0.0047(17) 0.0113(16) -0.0043(16)

loop_
_atom_type_symbol
_atom_type_description
_atom_type_scat_dispersion_real
_atom_type_scat_dispersion_imag
_atom_type_scat_source
C C 0.0033 0.0016 'International Tables Vol C Tables 4.2.6.8 and 6.1.1.4'
H H 0.0000 0.0000 'International Tables Vol C Tables 4.2.6.8 and 6.1.1.4'
N N 0.0061 0.0033 'International Tables Vol C Tables 4.2.6.8 and 6.1.1.4'
O O 0.0106 0.0060 'International Tables Vol C Tables 4.2.6.8 and 6.1.1.4'
F F 0.0171 0.0103 'International Tables Vol C Tables 4.2.6.8 and 6.1.1.4'
S S 0.1246 0.1234 'International Tables Vol C Tables 4.2.6.8 and 6.1.1.4'
Pt Pt -1.7033 8.3905 'International Tables Vol C Tables 4.2.6.8 and 6.1.1.4'

loop_
_geom_angle_atom_site_label_1
_geom_angle_atom_site_label_2
_geom_angle_atom_site_label_3
_geom_angle
_geom_angle_site_symmetry_1
_geom_angle_site_symmetry_3
_geom_angle_publ_flag
N2 Pt1 N2 89.81(13) 2_655 . ?
N2 Pt1 N1 173.83(10) 2_655 . ?
N2 Pt1 N1 92.65(9) . . ?
N2 Pt1 N1 92.65(9) 2_655 2_655 ?
N2 Pt1 N1 173.82(10) . 2_655 ?
N1 Pt1 N1 85.48(13) . 2_655 ?
O1 S1 O2 115.23(15) . . ?
O1 S1 O3 114.11(13) . . ?
O2 S1 O3 114.84(14) . . ?
O1 S1 C9 103.41(15) . . ?
O2 S1 C9 102.73(15) . . ?
O3 S1 C9 104.35(14) . . ?
C2 N1 C1 109.0(3) . . ?
C2 N1 C3 106.6(3) . . ?
C1 N1 C3 111.0(3) . . ?
C2 N1 Pt1 115.1(2) . . ?
C1 N1 Pt1 108.87(19) . . ?
C3 N1 Pt1 106.27(18) . . ?
C4 N2 Pt1 131.06(19) . . ?
C4 N2 H2N 109.0 . . ?
Pt1 N2 H2N 119.9 . . ?
C5 N3 C4 116.5(2) . . ?
C5 N4 H4N 120.5 . . ?
C5 N4 H4M 124.4 . . ?
H4N N4 H4M 110.3 . . ?
C5 N5 C6 120.7(2) . . ?
C5 N5 H5N 120.2 . . ?
C6 N5 H5N 116.6 . . ?
C4 N6 C6 120.6(2) . . ?
C4 N6 H6N 121.1 . . ?
C6 N6 H6N 116.2 . . ?
N1 C1 H1A 109.5 . . ?
N1 C1 H1B 109.5 . . ?
H1A C1 H1B 109.5 . . ?
N1 C1 H1C 109.5 . . ?
H1A C1 H1C 109.5 . . ?
H1B C1 H1C 109.5 . . ?
N1 C2 H2A 109.5 . . ?
N1 C2 H2B 109.5 . . ?
H2A C2 H2B 109.5 . . ?
N1 C2 H2C 109.5 . . ?
H2A C2 H2C 109.5 . . ?
H2B C2 H2C 109.5 . . ?
C3 C3 N1 112.8(2) 2_655 . ?
C3 C3 H3A 109.0 2_655 . ?
N1 C3 H3A 109.0 . . ?
C3 C3 H3B 109.0 2_655 . ?
N1 C3 H3B 109.0 . . ?
H3A C3 H3B 107.8 . . ?
N2 C4 N6 119.8(2) . . ?
N2 C4 N3 119.3(2) . . ?
N6 C4 N3 120.9(2) . . ?
N3 C5 N5 123.7(2) . . ?
N3 C5 N4 118.2(2) . . ?
N5 C5 N4 118.1(2) . . ?
N6 C6 N5 105.8(2) . . ?
N6 C6 C8 110.0(2) . . ?
N5 C6 C8 108.8(2) . . ?
N6 C6 C7 110.5(2) . . ?
N5 C6 C7 110.5(2) . . ?
C8 C6 C7 111.2(2) . . ?
C6 C7 H7A 109.5 . . ?
C6 C7 H7B 109.5 . . ?
H7A C7 H7B 109.5 . . ?
C6 C7 H7C 109.5 . . ?
H7A C7 H7C 109.5 . . ?
H7B C7 H7C 109.5 . . ?
C6 C8 H8A 109.5 . . ?
C6 C8 H8B 109.5 . . ?
H8A C8 H8B 109.5 . . ?
C6 C8 H8C 109.5 . . ?
H8A C8 H8C 109.5 . . ?
H8B C8 H8C 109.5 . . ?
F2 C9 F3 107.6(3) . . ?
F2 C9 F1 107.9(3) . . ?
F3 C9 F1 107.0(3) . . ?
F2 C9 S1 111.6(2) . . ?
F3 C9 S1 111.4(2) . . ?
F1 C9 S1 111.1(2) . . ?
O4 C10 C12 121.2(3) . . ?
O4 C10 C11 120.8(3) . . ?
C12 C10 C11 118.0(3) . . ?
C10 C11 H11A 109.5 . . ?
C10 C11 H11B 109.5 . . ?
H11A C11 H11B 109.5 . . ?
C10 C11 H11C 109.5 . . ?
H11A C11 H11C 109.5 . . ?
H11B C11 H11C 109.5 . . ?
C10 C12 H12A 109.5 . . ?
C10 C12 H12B 109.5 . . ?
H12A C12 H12B 109.5 . . ?
C10 C12 H12C 109.5 . . ?
H12A C12 H12C 109.5 . . ?
H12B C12 H12C 109.5 . . ?

loop_
_geom_bond_atom_site_label_1
_geom_bond_atom_site_label_2
_geom_bond_distance
_geom_bond_site_symmetry_2
_geom_bond_publ_flag
Pt1 N2 2.008(2) 2_655 ?
Pt1 N2 2.008(2) . yes
Pt1 N1 2.081(2) . yes
Pt1 N1 2.081(2) 2_655 ?
S1 O1 1.436(2) . ?
S1 O2 1.439(2) . ?
S1 O3 1.443(2) . ?
S1 C9 1.826(3) . ?
F1 C9 1.329(4) . ?
F2 C9 1.321(4) . ?
F3 C9 1.328(4) . ?
O4 C10 1.223(4) . ?
N1 C2 1.469(4) . ?
N1 C1 1.475(4) . ?
N1 C3 1.494(4) . ?
N2 C4 1.310(3) . yes
N2 H2N 0.8609 . ?
N3 C5 1.334(3) . yes
N3 C4 1.372(3) . yes
N4 C5 1.341(3) . yes
N4 H4N 0.8079 . ?
N4 H4M 0.8448 . ?
N5 C5 1.335(3) . yes
N5 C6 1.467(4) . yes
N5 H5N 0.9484 . ?
N6 C4 1.356(3) . yes
N6 C6 1.463(4) . yes
N6 H6N 0.8166 . ?
C1 H1A 0.9800 . ?
C1 H1B 0.9800 . ?
C1 H1C 0.9800 . ?
C2 H2A 0.9800 . ?
C2 H2B 0.9800 . ?
C2 H2C 0.9800 . ?
C3 C3 1.442(7) 2_655 ?
C3 H3A 0.9900 . ?
C3 H3B 0.9900 . ?
C6 C8 1.523(4) . ?
C6 C7 1.534(4) . ?
C7 H7A 0.9800 . ?
C7 H7B 0.9800 . ?
C7 H7C 0.9800 . ?
C8 H8A 0.9800 . ?
C8 H8B 0.9800 . ?
C8 H8C 0.9800 . ?
C10 C12 1.495(5) . ?
C10 C11 1.496(4) . ?
C11 H11A 0.9800 . ?
C11 H11B 0.9800 . ?
C11 H11C 0.9800 . ?
C12 H12A 0.9800 . ?
C12 H12B 0.9800 . ?
C12 H12C 0.9800 . ?

loop_
_geom_hbond_atom_site_label_D
_geom_hbond_atom_site_label_H
_geom_hbond_atom_site_label_A
_geom_hbond_distance_DH
_geom_hbond_distance_HA
_geom_hbond_distance_DA
_geom_hbond_angle_DHA
_geom_hbond_site_symmetry_A
_geom_hbond_publ_flag
N2 H2N O1 0.86 2.29 3.107(3) 158.6 2_655 yes
N4 H4N N3 0.81 2.26 3.065(3) 175.8 5_675 yes
N4 H4M O1 0.84 2.18 2.895(3) 142.5 6_575 yes
N5 H5N O4 0.95 1.87 2.809(3) 170.2 7_565 yes
N6 H6N O3 0.82 2.42 3.217(3) 164.7 . yes
